data_7050162
loop_
_publ_author_name
'Jerzy Zon'
'Nikolaus Amrhein'
'Roman Gancarz'
'Maria Kucharska-Zon'
'R. Latajka'
'Piotr Miziak'
W.Sawka-Dobrowolska
'Wojciech Szczepanik'
'Borys Szefczyk'

_publ_section_title
;
Experimental and ab initio calculated structures of
2-aminoindan-2-phosphonic acid, a potent inhibitor of phenylalanine
ammonia-lyase, and theoretical studies of its binding to the model
enzyme structure
;
_journal_name_full 'New J.Chem.(Nouv.J.Chim.)'
_journal_year 2004
_chemical_formula_moiety 'C9 H12 N O3, 3(H2O)'
_chemical_formula_sum 'C9 H18 N O6 P'
_chemical_formula_weight 267.21
_space_group_IT_number 15
_symmetry_cell_setting monoclinic
_symmetry_space_group_name_Hall '-C 2yc'
_symmetry_space_group_name_H-M 'C 1 2/c 1'
_atom_sites_solution_hydrogens geom
_atom_sites_solution_primary direct
_atom_sites_solution_secondary difmap
_cell_angle_alpha 90.00
_cell_angle_beta 122.95(3)
_cell_angle_gamma 90.00
_cell_formula_units_Z 8
_cell_length_a 25.237(6)
_cell_length_b 6.167(2)
_cell_length_c 20.349(6)
_cell_measurement_reflns_used 49
_cell_measurement_temperature 293(2)
_cell_measurement_theta_max 15.5
_cell_measurement_theta_min 10
_cell_volume 2657.6(13)
_diffrn_ambient_temperature 293(2)
_diffrn_detector_area_resol_mean ?
_diffrn_measurement_device_type 'KM4 automatic diffractometer'
_diffrn_measurement_method \w/2\q
_diffrn_radiation_monochromator graphite
_diffrn_radiation_source 'fine-focus sealed tube'
_diffrn_radiation_type MoK\a
_diffrn_radiation_wavelength 0.71069
_diffrn_reflns_av_R_equivalents 0.0241
_diffrn_reflns_av_sigmaI/netI 0.0209
_diffrn_reflns_limit_h_max 31
_diffrn_reflns_limit_h_min 0
_diffrn_reflns_limit_k_max 8
_diffrn_reflns_limit_k_min 0
_diffrn_reflns_limit_l_max 18
_diffrn_reflns_limit_l_min -24
_diffrn_reflns_number 3039
_diffrn_reflns_theta_max 27.5
_diffrn_reflns_theta_min 2
_diffrn_standards_decay_% 2.5
_diffrn_standards_interval_count 100
_diffrn_standards_interval_time ?
_diffrn_standards_number 3
_exptl_absorpt_coefficient_mu 0.223
_exptl_absorpt_correction_T_max ?
_exptl_absorpt_correction_T_min ?
_exptl_absorpt_correction_type none
_exptl_crystal_colour colourless
_exptl_crystal_density_diffrn 1.336
_exptl_crystal_density_meas ?
_exptl_crystal_density_method 'not measured'
_exptl_crystal_description block
_exptl_crystal_F_000 1136
_exptl_crystal_size_max 0.37
_exptl_crystal_size_mid 0.35
_exptl_crystal_size_min 0.30
_refine_ls_extinction_coef ?
_refine_ls_extinction_method SHELXL
_refine_ls_goodness_of_fit_ref 0.930
_refine_ls_hydrogen_treatment mixed
_refine_ls_matrix_type full
_refine_ls_number_parameters 236
_refine_ls_number_reflns 2470
_refine_ls_number_restraints 0
_refine_ls_restrained_S_all 0.932
_refine_ls_R_factor_all 0.048
_refine_ls_R_factor_gt 0.045
_refine_ls_shift/su_max 0.001
_refine_ls_shift/su_mean 0.002
_refine_ls_structure_factor_coef Fsqd
_refine_ls_weighting_details 'w=1/[\s^2^(Fo^2^)+(0.0804P)^2^+0.0493P] where P=(Fo^2^+2Fc^2^)/3'
_refine_ls_weighting_scheme calc
_refine_ls_wR_factor_gt 0.110
_refine_ls_wR_factor_ref 0.127
_reflns_number_gt 2390
_reflns_number_total 2470
_reflns_threshold_expression >2sigma(I)
_cod_depositor_comments
;
The following automatic conversions were performed:

'_refine_ls_weighting_scheme' value 'calc
w=1/[\s^2^(Fo^2^)+(0.0804P)^2^+0.0493P] where P=(Fo^2^+2Fc^2^)/3' was
changed to 'calc'. New tag '_refine_ls_weighting_details' was
created. The value of the new tag was set to
'w=1/[\s^2^(Fo^2^)+(0.0804P)^2^+0.0493P] where P=(Fo^2^+2Fc^2^)/3'.

Automatic conversion script
Id: cif_fix_values 3143 2015-03-26 13:38:13Z robertas 
;
_cod_original_sg_symbol_H-M 'C 2/c'
_cod_database_code 7050162

loop_
_symmetry_equiv_pos_as_xyz
'x, y, z'
'-x, y, -z+1/2'
'x+1/2, y+1/2, z'
'-x+1/2, y+1/2, -z+1/2'
'-x, -y, -z'
'x, -y, z-1/2'
'-x+1/2, -y+1/2, -z'
'x+1/2, -y+1/2, z-1/2'

loop_
_atom_site_label
_atom_site_type_symbol
_atom_site_fract_x
_atom_site_fract_y
_atom_site_fract_z
_atom_site_U_iso_or_equiv
_atom_site_adp_type
_atom_site_occupancy
_atom_site_calc_flag
_atom_site_refinement_flags
_atom_site_disorder_assembly
_atom_site_disorder_group
P1 P 0.38384(2) 0.48873(9) 0.13969(3) 0.0295(2) Uani 1 d . . .
O1 O 0.39447(8) 0.25410(27) 0.11848(10) 0.0405(4) Uani 1 d . . .
O2 O 0.43993(7) 0.62212(24) 0.15628(8) 0.0361(3) Uani 1 d . . .
O3 O 0.31955(7) 0.57663(26) 0.08256(9) 0.0432(3) Uani 1 d . . .
O1W O 0.30435(10) -0.00633(34) 0.03300(15) 0.0630(3) Uani 1 d . . .
O2W O 0.43165(15) 0.85109(52) 0.02921(15) 0.0483(3) Uani 1 d . . .
O3W O 0.52090(20) 1.1937(50) 0.06837(15) 0.0465(6) Uani 0.50 d P . .
O4W O 0.5000 0.98429(35) 0.25000 0.0383(3) Uani 1 d S . .
N1 N 0.45388(9) 0.35215(32) 0.29148(11) 0.0326(5) Uani 1 d . . .
C1 C 0.38378(11) 0.66088(35) 0.26908(14) 0.0378(5) Uani 1 d . . .
C2 C 0.39037(9) 0.44859(32) 0.22333(12) 0.0304(4) Uani 1 d . . .
C3 C 0.33870(11) 0.29821(39) 0.22666(15) 0.0396(5) Uani 1 d . . .
C4 C 0.33014(10) 0.37961(38) 0.29063(13) 0.0389(5) Uani 1 d . . .
C5 C 0.29985(12) 0.27723(39) 0.32235(16) 0.0459(5) Uani 1 d . . .
C6 C 0.29656(14) 0.38938(40) 0.37960(18) 0.0520(5) Uani 1 d . . .
C7 C 0.32335(15) 0.59134(42) 0.40484(18) 0.0542(6) Uani 1 d . . .
C8 C 0.35348(13) 0.69210(40) 0.37318(16) 0.0534(5) Uani 1 d . . .
C9 C 0.35657(10) 0.58446(38) 0.31519(13) 0.0358(5) Uani 1 d . . .
H1 H 0.3649(13) 0.1863(46) 0.0945(16) 0.056(7) Uiso 1 d . . .
H2 H 0.4620(11) 0.2174(40) 0.2712(13) 0.043(5) Uiso 1 d . . .
H3 H 0.4867(12) 0.4496(41) 0.3029(14) 0.049(6) Uiso 1 d . . .
H4 H 0.4572(13) 0.3060(46) 0.3329(17) 0.042(6) Uiso 1 d . . .
H5 H 0.2799(12) 0.1149(46) 0.3048(15) 0.062(7) Uiso 1 d . . .
H6 H 0.2797(14) 0.3154(46) 0.4023(16) 0.072(6) Uiso 1 d . . .
H7 H 0.3283(14) 0.6635(45) 0.4500(17) 0.058(6) Uiso 1 d . . .
H8 H 0.3708(13) 0.8286(44) 0.3904(17) 0.058(6) Uiso 1 d . . .
H11 H 0.3537(11) 0.7459(37) 0.2251(13) 0.053(6) Uiso 1 d . . .
H12 H 0.4254(12) 0.7342(42) 0.3024(14) 0.053(7) Uiso 1 d . . .
H31 H 0.3526(12) 0.1329(42) 0.2333(15) 0.055(7) Uiso 1 d . . .
H32 H 0.2999(11) 0.3042(37) 0.1783(13) 0.039(5) Uiso 1 d . . .
H13 H 0.2698(15) -0.0007(43) -0.0022(18) 0.075(7) Uiso 1 d . . .
H14 H 0.3156(16) -0.1327(48) 0.0485(19) 0.074(7) Uiso 1 d . . .
H15 H 0.4695(16) 0.9251(50) 0.0637(19) 0.064(5) Uiso 1 d . . .
H16 H 0.4376(18) 0.7475(51) 0.0639(20) 0.063(6) Uiso 1 d . . .
H17 H 0.4918(19) 1.3172(52) 0.0521(21) 0.076(7) Uiso 0.50 d P . .
H18 H 0.5321(20) 1.2054(55) 0.0336(22) 0.078(8) Uiso 0.50 d P . .
H19 H 0.4730(13) 0.9025(44) 0.21123(15) 0.065(3) Uiso 1 d . . .
